data_2239940
loop_
_publ_author_name
'Wang, QingMing'
'Su, Feng'
'Yang, TingTing'
'Lu, LiPing'
'Zhu, MiaoLi'

_publ_section_title
;
 Crystal structure of diethyl
 [(4-nitrophenylamino)(2-hydroxyphenyl)methyl]phosphonate methanol
 monosolvate
;
_journal_issue 9
_journal_name_full 'Acta Crystallographica Section E'
_journal_page_first o1053
_journal_page_last o1054
_journal_paper_doi 10.1107/S1600536814018649
_journal_volume 70
_journal_year 2014
_chemical_formula_iupac 'C17 H21 N2 O6 P, C H4 O'
_chemical_formula_moiety 'C17 H21 N2 O6 P, C H4 O'
_chemical_formula_sum 'C18 H25 N2 O7 P'
_chemical_formula_weight 412.37
_chemical_name_systematic
;
Diethyl [(4-nitrophenylamino)(2-hydroxyphenyl)methyl]phosphonate methanol
monosolvate
;
_space_group_IT_number 2
_symmetry_cell_setting triclinic
_symmetry_space_group_name_Hall '-P 1'
_symmetry_space_group_name_H-M 'P -1'
_atom_sites_solution_hydrogens geom
_atom_sites_solution_primary direct
_atom_sites_solution_secondary difmap
_audit_creation_method SHELXL-97
_cell_angle_alpha 101.328(10)
_cell_angle_beta 94.183(10)
_cell_angle_gamma 104.549(9)
_cell_formula_units_Z 2
_cell_length_a 9.401(6)
_cell_length_b 10.061(6)
_cell_length_c 11.963(7)
_cell_measurement_reflns_used 1930
_cell_measurement_temperature 296(2)
_cell_measurement_theta_max 28.30
_cell_measurement_theta_min 1.80
_cell_volume 1064.9(11)
_computing_cell_refinement 'SAINT (Bruker, 2000)'
_computing_data_collection 'SMART (Bruker, 2000)'
_computing_data_reduction 'SAINT (Bruker, 2000)'
_computing_molecular_graphics 'SHELXTL/PC (Sheldrick, 2008)'
_computing_publication_material 'SHELXL97 (Sheldrick, 2008)'
_computing_structure_refinement 'SHELXL97 (Sheldrick, 2008)'
_computing_structure_solution 'SHELXS97 (Sheldrick, 2008)'
_diffrn_ambient_temperature 296(2)
_diffrn_measured_fraction_theta_full 0.994
_diffrn_measured_fraction_theta_max 0.994
_diffrn_measurement_device_type 'Bruker SMART 1K CCD area-detector'
_diffrn_measurement_method '\w scans'
_diffrn_radiation_monochromator graphite
_diffrn_radiation_source 'fine-focus sealed tube'
_diffrn_radiation_type MoK\a
_diffrn_radiation_wavelength 0.71073
_diffrn_reflns_av_R_equivalents 0.0514
_diffrn_reflns_av_sigmaI/netI 0.0673
_diffrn_reflns_limit_h_max 12
_diffrn_reflns_limit_h_min -12
_diffrn_reflns_limit_k_max 13
_diffrn_reflns_limit_k_min -13
_diffrn_reflns_limit_l_max 15
_diffrn_reflns_limit_l_min -15
_diffrn_reflns_number 14569
_diffrn_reflns_theta_full 28.23
_diffrn_reflns_theta_max 28.23
_diffrn_reflns_theta_min 1.75
_exptl_absorpt_coefficient_mu 0.169
_exptl_absorpt_correction_T_max 0.951
_exptl_absorpt_correction_T_min 0.935
_exptl_absorpt_correction_type multi-scan
_exptl_absorpt_process_details '(SADABS; Sheldrick, 2000)'
_exptl_crystal_colour yellow
_exptl_crystal_density_diffrn 1.286
_exptl_crystal_density_method 'not measured'
_exptl_crystal_description block
_exptl_crystal_F_000 436
_exptl_crystal_size_max 0.4
_exptl_crystal_size_mid 0.34
_exptl_crystal_size_min 0.3
_refine_diff_density_max 0.313
_refine_diff_density_min -0.272
_refine_ls_extinction_method none
_refine_ls_goodness_of_fit_ref 1.012
_refine_ls_hydrogen_treatment mixed
_refine_ls_matrix_type full
_refine_ls_number_parameters 262
_refine_ls_number_reflns 5230
_refine_ls_number_restraints 0
_refine_ls_restrained_S_all 1.012
_refine_ls_R_factor_all 0.1141
_refine_ls_R_factor_gt 0.0542
_refine_ls_shift/su_max 0.000
_refine_ls_shift/su_mean 0.000
_refine_ls_structure_factor_coef Fsqd
_refine_ls_weighting_details 'calc w=1/[\s^2^(Fo^2^)+(0.0575P)^2^+0.0659P] where P=(Fo^2^+2Fc^2^)/3'
_refine_ls_weighting_scheme calc
_refine_ls_wR_factor_gt 0.1131
_refine_ls_wR_factor_ref 0.1381
_reflns_number_gt 2934
_reflns_number_total 5230
_reflns_threshold_expression I>2\s(I)
_cod_data_source_file pk2529sup1.cif
_cod_data_source_block I
_cod_original_cell_volume 1065.0(12)
_cod_database_code 2239940
_cod_database_fobs_code 2239940

loop_
_symmetry_equiv_pos_as_xyz
'x, y, z'
'-x, -y, -z'

loop_
_atom_site_type_symbol
_atom_site_label
_atom_site_fract_x
_atom_site_fract_y
_atom_site_fract_z
_atom_site_U_iso_or_equiv
_atom_site_adp_type
_atom_site_calc_flag
_atom_site_refinement_flags
_atom_site_occupancy
_atom_site_symmetry_multiplicity
C C1 0.4255(3) 0.3224(2) 0.17400(19) 0.0408(5) Uani d . 1 1
C C2 0.4364(3) 0.2362(3) 0.2493(2) 0.0538(7) Uani d . 1 1
H H2 0.5292 0.2347 0.2808 0.065 Uiso calc R 1 1
C C3 0.3111(4) 0.1532(3) 0.2778(2) 0.0655(8) Uani d . 1 1
H H3 0.3192 0.0962 0.3291 0.079 Uiso calc R 1 1
C C4 0.1720(4) 0.1538(3) 0.2302(3) 0.0692(8) Uani d . 1 1
H H4 0.0868 0.0979 0.2497 0.083 Uiso calc R 1 1
C C5 0.1618(3) 0.2385(3) 0.1535(2) 0.0538(7) Uani d . 1 1
H H5 0.0688 0.2379 0.1207 0.065 Uiso calc R 1 1
C C6 0.2871(3) 0.3241(2) 0.12431(18) 0.0378(5) Uani d . 1 1
C C7 0.2760(2) 0.4232(2) 0.04485(17) 0.0348(5) Uani d . 1 1
H H7 0.3749 0.4597 0.0239 0.042 Uiso calc R 1 1
C C8 0.2056(2) 0.2631(2) -0.14895(19) 0.0372(5) Uani d . 1 1
C C9 0.1083(3) 0.2150(2) -0.2517(2) 0.0467(6) Uani d . 1 1
H H9 0.0257 0.2492 -0.2595 0.056 Uiso calc R 1 1
C C10 0.1327(3) 0.1185(3) -0.3410(2) 0.0526(7) Uani d . 1 1
H H10 0.0681 0.0884 -0.4092 0.063 Uiso calc R 1 1
C C11 0.2548(3) 0.0660(2) -0.3287(2) 0.0449(6) Uani d . 1 1
C C12 0.3527(3) 0.1124(3) -0.2294(2) 0.0472(6) Uani d . 1 1
H H12 0.4347 0.0772 -0.2227 0.057 Uiso calc R 1 1
C C13 0.3303(3) 0.2105(2) -0.1397(2) 0.0428(6) Uani d . 1 1
H H13 0.3976 0.2422 -0.0729 0.051 Uiso calc R 1 1
C C14 0.3182(4) 0.6256(4) 0.3468(2) 0.0941(12) Uani d . 1 1
H H14A 0.2782 0.7004 0.3841 0.113 Uiso calc R 1 1
H H14B 0.2476 0.5363 0.3455 0.113 Uiso calc R 1 1
C C15 0.4561(4) 0.6334(4) 0.4116(3) 0.0989(12) Uani d . 1 1
H H15A 0.5020 0.5674 0.3700 0.148 Uiso calc R 1 1
H H15B 0.4377 0.6111 0.4846 0.148 Uiso calc R 1 1
H H15C 0.5206 0.7269 0.4237 0.148 Uiso calc R 1 1
C C16 0.2262(3) 0.8152(3) 0.0724(2) 0.0600(7) Uani d . 1 1
H H16A 0.2731 0.8615 0.1500 0.072 Uiso calc R 1 1
H H16B 0.1208 0.8069 0.0696 0.072 Uiso calc R 1 1
C C17 0.2894(4) 0.8987(3) -0.0089(3) 0.0853(10) Uani d . 1 1
H H17A 0.3945 0.9110 -0.0026 0.128 Uiso calc R 1 1
H H17B 0.2697 0.9891 0.0087 0.128 Uiso calc R 1 1
H H17C 0.2453 0.8505 -0.0858 0.128 Uiso calc R 1 1
C C18 0.8676(5) 0.4263(6) 0.3596(3) 0.154(2) Uani d . 1 1
H H18A 0.9379 0.3743 0.3716 0.232 Uiso calc R 1 1
H H18B 0.7854 0.3987 0.4010 0.232 Uiso calc R 1 1
H H18C 0.9143 0.5253 0.3868 0.232 Uiso calc R 1 1
N N1 0.1748(2) 0.3567(2) -0.06050(16) 0.0415(5) Uani d . 1 1
N N2 0.2802(3) -0.0373(3) -0.4225(2) 0.0650(7) Uani d . 1 1
O O1 0.54719(18) 0.4078(2) 0.14493(15) 0.0566(5) Uani d . 1 1
H H1 0.6220 0.4018 0.1811 0.085 Uiso calc R 1 1
O O2 0.33759(18) 0.63846(17) 0.22920(13) 0.0518(4) Uani d . 1 1
O O3 0.25022(19) 0.67641(16) 0.04156(14) 0.0525(5) Uani d . 1 1
O O4 0.06458(17) 0.53339(17) 0.14848(13) 0.0478(4) Uani d . 1 1
O O5 0.1927(3) -0.0771(3) -0.51111(19) 0.1029(9) Uani d . 1 1
O O6 0.3885(3) -0.0818(2) -0.41134(17) 0.0919(8) Uani d . 1 1
O O7 0.8177(2) 0.3987(3) 0.24407(17) 0.0785(6) Uani d . 1 1
H H7A 0.8843 0.4359 0.2104 0.118 Uiso calc R 1 1
P P1 0.21847(7) 0.57045(6) 0.12230(5) 0.03809(18) Uani d . 1 1
H H1A 0.107(3) 0.391(2) -0.077(2) 0.045(7) Uiso d . 1 1

loop_
_atom_site_aniso_label
_atom_site_aniso_U_11
_atom_site_aniso_U_22
_atom_site_aniso_U_33
_atom_site_aniso_U_12
_atom_site_aniso_U_13
_atom_site_aniso_U_23
C1 0.0458(14) 0.0433(14) 0.0362(12) 0.0202(11) 0.0041(11) 0.0060(11)
C2 0.0633(18) 0.0542(16) 0.0482(15) 0.0253(14) -0.0009(13) 0.0122(13)
C3 0.092(2) 0.0552(18) 0.0595(18) 0.0284(17) 0.0110(17) 0.0260(14)
C4 0.073(2) 0.0569(18) 0.081(2) 0.0077(16) 0.0271(17) 0.0307(16)
C5 0.0478(16) 0.0494(16) 0.0677(18) 0.0133(12) 0.0112(13) 0.0202(14)
C6 0.0427(13) 0.0345(12) 0.0383(12) 0.0170(10) 0.0074(10) 0.0043(10)
C7 0.0304(12) 0.0384(12) 0.0371(12) 0.0127(10) 0.0051(10) 0.0069(10)
C8 0.0386(13) 0.0356(12) 0.0384(12) 0.0127(10) 0.0057(10) 0.0070(10)
C9 0.0420(14) 0.0532(15) 0.0473(14) 0.0244(12) -0.0002(11) 0.0041(12)
C10 0.0521(16) 0.0589(16) 0.0433(14) 0.0201(13) -0.0072(12) 0.0010(12)
C11 0.0521(15) 0.0439(14) 0.0401(13) 0.0229(12) 0.0043(11) 0.0008(11)
C12 0.0491(15) 0.0530(15) 0.0478(15) 0.0301(12) 0.0070(12) 0.0093(12)
C13 0.0401(13) 0.0476(14) 0.0421(13) 0.0196(11) 0.0015(11) 0.0047(11)
C14 0.077(2) 0.154(4) 0.0440(17) 0.040(2) 0.0036(17) -0.005(2)
C15 0.131(3) 0.117(3) 0.0546(19) 0.058(3) -0.007(2) 0.008(2)
C16 0.0649(18) 0.0428(15) 0.0774(19) 0.0221(14) 0.0101(15) 0.0153(14)
C17 0.102(3) 0.0560(19) 0.106(3) 0.0203(18) 0.030(2) 0.0333(19)
C18 0.090(3) 0.273(6) 0.081(3) -0.008(3) -0.006(2) 0.074(4)
N1 0.0372(11) 0.0475(12) 0.0416(11) 0.0229(10) -0.0020(9) 0.0017(9)
N2 0.0834(18) 0.0676(16) 0.0481(14) 0.0422(14) -0.0002(13) -0.0021(12)
O1 0.0382(10) 0.0749(13) 0.0640(12) 0.0186(9) 0.0022(9) 0.0298(10)
O2 0.0484(10) 0.0560(11) 0.0440(10) 0.0116(8) -0.0047(8) 0.0020(8)
O3 0.0708(12) 0.0400(9) 0.0556(11) 0.0256(9) 0.0171(9) 0.0143(8)
O4 0.0395(9) 0.0560(10) 0.0531(10) 0.0234(8) 0.0092(8) 0.0094(8)
O5 0.1169(19) 0.120(2) 0.0634(14) 0.0713(16) -0.0256(14) -0.0358(13)
O6 0.1136(18) 0.1124(18) 0.0664(14) 0.0860(16) -0.0014(13) -0.0079(12)
O7 0.0485(12) 0.1205(19) 0.0717(14) 0.0160(12) 0.0039(10) 0.0441(13)
P1 0.0382(3) 0.0382(3) 0.0402(3) 0.0168(3) 0.0047(3) 0.0059(3)

loop_
_atom_type_symbol
_atom_type_description
_atom_type_scat_dispersion_real
_atom_type_scat_dispersion_imag
_atom_type_scat_source
C C 0.0033 0.0016 'International Tables Vol C Tables 4.2.6.8 and 6.1.1.4'
H H 0.0000 0.0000 'International Tables Vol C Tables 4.2.6.8 and 6.1.1.4'
N N 0.0061 0.0033 'International Tables Vol C Tables 4.2.6.8 and 6.1.1.4'
O O 0.0106 0.0060 'International Tables Vol C Tables 4.2.6.8 and 6.1.1.4'
P P 0.1023 0.0942 'International Tables Vol C Tables 4.2.6.8 and 6.1.1.4'

loop_
_geom_angle_atom_site_label_1
_geom_angle_atom_site_label_2
_geom_angle_atom_site_label_3
_geom_angle
O1 C1 C2 122.1(2)
O1 C1 C6 117.4(2)
C2 C1 C6 120.6(2)
C3 C2 C1 120.4(3)
C3 C2 H2 119.8
C1 C2 H2 119.8
C2 C3 C4 120.2(3)
C2 C3 H3 119.9
C4 C3 H3 119.9
C5 C4 C3 119.2(3)
C5 C4 H4 120.4
C3 C4 H4 120.4
C4 C5 C6 121.5(3)
C4 C5 H5 119.3
C6 C5 H5 119.3
C5 C6 C1 118.2(2)
C5 C6 C7 121.6(2)
C1 C6 C7 120.2(2)
N1 C7 C6 113.91(19)
N1 C7 P1 109.45(15)
C6 C7 P1 108.85(14)
N1 C7 H7 108.2
C6 C7 H7 108.2
P1 C7 H7 108.2
N1 C8 C9 119.2(2)
N1 C8 C13 122.4(2)
C9 C8 C13 118.4(2)
C10 C9 C8 121.1(2)
C10 C9 H9 119.5
C8 C9 H9 119.5
C9 C10 C11 119.4(2)
C9 C10 H10 120.3
C11 C10 H10 120.3
C12 C11 C10 120.7(2)
C12 C11 N2 119.7(2)
C10 C11 N2 119.6(2)
C11 C12 C13 120.4(2)
C11 C12 H12 119.8
C13 C12 H12 119.8
C12 C13 C8 120.0(2)
C12 C13 H13 120.0
C8 C13 H13 120.0
C15 C14 O2 111.4(3)
C15 C14 H14A 109.3
O2 C14 H14A 109.3
C15 C14 H14B 109.3
O2 C14 H14B 109.3
H14A C14 H14B 108.0
C14 C15 H15A 109.5
C14 C15 H15B 109.5
H15A C15 H15B 109.5
C14 C15 H15C 109.5
H15A C15 H15C 109.5
H15B C15 H15C 109.5
O3 C16 C17 109.0(2)
O3 C16 H16A 109.9
C17 C16 H16A 109.9
O3 C16 H16B 109.9
C17 C16 H16B 109.9
H16A C16 H16B 108.3
C16 C17 H17A 109.5
C16 C17 H17B 109.5
H17A C17 H17B 109.5
C16 C17 H17C 109.5
H17A C17 H17C 109.5
H17B C17 H17C 109.5
O7 C18 H18A 109.5
O7 C18 H18B 109.5
H18A C18 H18B 109.5
O7 C18 H18C 109.5
H18A C18 H18C 109.5
H18B C18 H18C 109.5
C8 N1 C7 123.21(19)
C8 N1 H1A 115.2(17)
C7 N1 H1A 119.4(17)
O6 N2 O5 121.8(2)
O6 N2 C11 119.1(2)
O5 N2 C11 119.1(2)
C1 O1 H1 109.5
C14 O2 P1 125.58(18)
C16 O3 P1 121.48(16)
C18 O7 H7A 109.5
O4 P1 O2 114.76(10)
O4 P1 O3 114.66(10)
O2 P1 O3 104.51(10)
O4 P1 C7 114.21(10)
O2 P1 C7 105.37(10)
O3 P1 C7 101.94(10)

loop_
_geom_bond_atom_site_label_1
_geom_bond_atom_site_label_2
_geom_bond_distance
C1 O1 1.360(3)
C1 C2 1.382(3)
C1 C6 1.396(3)
C2 C3 1.370(4)
C2 H2 0.9300
C3 C4 1.390(4)
C3 H3 0.9300
C4 C5 1.383(4)
C4 H4 0.9300
C5 C6 1.386(3)
C5 H5 0.9300
C6 C7 1.522(3)
C7 N1 1.454(3)
C7 P1 1.812(2)
C7 H7 0.9800
C8 N1 1.371(3)
C8 C9 1.401(3)
C8 C13 1.407(3)
C9 C10 1.371(3)
C9 H9 0.9300
C10 C11 1.389(3)
C10 H10 0.9300
C11 C12 1.372(3)
C11 N2 1.450(3)
C12 C13 1.376(3)
C12 H12 0.9300
C13 H13 0.9300
C14 C15 1.438(4)
C14 O2 1.458(3)
C14 H14A 0.9700
C14 H14B 0.9700
C15 H15A 0.9600
C15 H15B 0.9600
C15 H15C 0.9600
C16 O3 1.451(3)
C16 C17 1.469(4)
C16 H16A 0.9700
C16 H16B 0.9700
C17 H17A 0.9600
C17 H17B 0.9600
C17 H17C 0.9600
C18 O7 1.377(4)
C18 H18A 0.9600
C18 H18B 0.9600
C18 H18C 0.9600
N1 H1A 0.82(2)
N2 O6 1.219(3)
N2 O5 1.225(3)
O1 H1 0.8200
O2 P1 1.5557(18)
O3 P1 1.5638(18)
O4 P1 1.4734(18)
O7 H7A 0.8200

loop_
_geom_hbond_atom_site_label_D
_geom_hbond_atom_site_label_H
_geom_hbond_atom_site_label_A
_geom_hbond_site_symmetry_A
_geom_hbond_distance_DH
_geom_hbond_distance_HA
_geom_hbond_distance_DA
_geom_hbond_angle_DHA
_geom_hbond_publ_flag
O7 H7A O4 1_655 0.82 2.00 2.819(3) 172.2 y
O1 H1 O7 . 0.82 1.95 2.757(3) 169.5 y
C10 H10 O5 2_554 0.93 2.53 3.308(4) 141.2 y
N1 H1A O4 2_565 0.82(2) 2.14(2) 2.959(3) 171(2) y

loop_
_geom_torsion_atom_site_label_1
_geom_torsion_atom_site_label_2
_geom_torsion_atom_site_label_3
_geom_torsion_atom_site_label_4
_geom_torsion
O1 C1 C2 C3 179.0(2)
C6 C1 C2 C3 -1.2(4)
C1 C2 C3 C4 0.7(4)
C2 C3 C4 C5 0.4(4)
C3 C4 C5 C6 -0.9(4)
C4 C5 C6 C1 0.4(4)
C4 C5 C6 C7 -176.7(2)
O1 C1 C6 C5 -179.6(2)
C2 C1 C6 C5 0.6(3)
O1 C1 C6 C7 -2.4(3)
C2 C1 C6 C7 177.8(2)
C5 C6 C7 N1 -49.0(3)
C1 C6 C7 N1 133.9(2)
C5 C6 C7 P1 73.4(2)
C1 C6 C7 P1 -103.7(2)
N1 C8 C9 C10 -178.1(2)
C13 C8 C9 C10 0.5(4)
C8 C9 C10 C11 0.9(4)
C9 C10 C11 C12 -1.6(4)
C9 C10 C11 N2 179.3(2)
C10 C11 C12 C13 0.8(4)
N2 C11 C12 C13 179.9(2)
C11 C12 C13 C8 0.6(4)
N1 C8 C13 C12 177.3(2)
C9 C8 C13 C12 -1.3(3)
C9 C8 N1 C7 -173.7(2)
C13 C8 N1 C7 7.8(3)
C6 C7 N1 C8 -72.5(3)
P1 C7 N1 C8 165.39(18)
C12 C11 N2 O6 0.2(4)
C10 C11 N2 O6 179.3(3)
C12 C11 N2 O5 -179.4(3)
C10 C11 N2 O5 -0.3(4)
C15 C14 O2 P1 150.2(2)
C17 C16 O3 P1 170.2(2)
C14 O2 P1 O4 21.6(3)
C14 O2 P1 O3 148.0(2)
C14 O2 P1 C7 -104.9(2)
C16 O3 P1 O4 58.8(2)
C16 O3 P1 O2 -67.7(2)
C16 O3 P1 C7 -177.30(19)
N1 C7 P1 O4 56.04(18)
C6 C7 P1 O4 -69.04(17)
N1 C7 P1 O2 -177.09(14)
C6 C7 P1 O2 57.82(17)
N1 C7 P1 O3 -68.20(17)
C6 C7 P1 O3 166.71(15)
